data_2005520
loop_
_publ_author_name
'Kaitner, B.'
'Pavlovic, G.'

_publ_section_title
;
 A Reinvestigation of the Quinoidal Effect in
 <i>N</i>-<i>n</i>-Propyl-2-oxo-1-naphthylidenemethylamine
;
_journal_issue 10
_journal_name_full 'Acta Crystallographica Section C'
_journal_page_first 2573
_journal_page_last 2575
_journal_paper_doi 10.1107/S0108270196005495
_journal_volume 52
_journal_year 1996
_chemical_formula_moiety 'C14 H15 N O'
_chemical_formula_sum 'C14 H15 N O'
_chemical_formula_weight 213.28
_chemical_name_systematic
;
N-(n-propyl)-2-oxy-1-naphthaldimine
;
_space_group_IT_number 14
_symmetry_cell_setting monoclinic
_symmetry_space_group_name_Hall '-P 2ybc'
_symmetry_space_group_name_H-M 'P 1 21/c 1'
_cell_angle_alpha 90.0
_cell_angle_beta 96.327(6)
_cell_angle_gamma 90.0
_cell_formula_units_Z 4
_cell_length_a 10.1646(7)
_cell_length_b 8.8048(6)
_cell_length_c 13.157(1)
_cell_measurement_reflns_used 35
_cell_measurement_temperature 295
_cell_measurement_theta_max 19.50
_cell_measurement_theta_min 10.00
_cell_volume 1170.34(14)
_computing_cell_refinement 'STADI4 (STOE, 1995a)'
_computing_data_collection 'STADI4 (STOE, 1995a)'
_computing_data_reduction 'X-RED  (STOE, 1995b)'
_computing_molecular_graphics ' NRCVAX-COFOUR & ORTEPII (Gabe, Le Page, Charland, Lee & White, 1989)'
_computing_publication_material ' NRCVAX TABLES (Gabe, Le Page, Charland, Lee & White, 1989)'
_computing_structure_refinement ' NRCVAX LSTSQ (Gabe, Le Page, Charland, Lee & White, 1989)'
_computing_structure_solution ' NRCVAX SOLVER (Gabe, Le Page, Charland, Lee & White, 1989)'
_diffrn_ambient_temperature 295
_diffrn_measurement_device 'Phillips PW1100 (STOE upgraded)'
_diffrn_measurement_method '\w scan b/P/b'
_diffrn_radiation_monochromator graphite
_diffrn_radiation_source 'xray tube'
_diffrn_radiation_type 'Molybdenum K\a'
_diffrn_radiation_wavelength 0.71073
_diffrn_reflns_av_R_equivalents 0.037
_diffrn_reflns_av_sigmaI/netI 0.074
_diffrn_reflns_limit_h_max 12
_diffrn_reflns_limit_h_min -13
_diffrn_reflns_limit_k_max 11
_diffrn_reflns_limit_k_min 0
_diffrn_reflns_limit_l_max 16
_diffrn_reflns_limit_l_min 0
_diffrn_reflns_number 2846
_diffrn_reflns_theta_max 27.00
_diffrn_reflns_theta_min 2.00
_diffrn_standards_decay_% 2.9
_diffrn_standards_interval_time 60
_diffrn_standards_number 4
_exptl_absorpt_coefficient_mu 0.07
_exptl_absorpt_correction_type none
_exptl_crystal_colour 'pale yellow'
_exptl_crystal_density_diffrn 1.210
_exptl_crystal_description 'irregular block'
_exptl_crystal_F_000 456
_exptl_crystal_size_max 0.65
_exptl_crystal_size_mid 0.65
_exptl_crystal_size_min 0.26
_refine_diff_density_max 0.12
_refine_diff_density_min -0.10
_refine_ls_extinction_method none
_refine_ls_goodness_of_fit_obs 1.13
_refine_ls_hydrogen_treatment 'H atoms riding, C-H 0.95 \%A'
_refine_ls_matrix_type full
_refine_ls_number_parameters 145
_refine_ls_number_reflns 1232
_refine_ls_R_factor_obs 0.036
_refine_ls_shift/esd_max 0.001
_refine_ls_structure_factor_coef F
_refine_ls_weighting_details 'w= 1/[\s^2^(F) + 0.0020F^2^]'
_refine_ls_weighting_scheme calc
_refine_ls_wR_factor_obs 0.058
_reflns_number_observed 1232
_reflns_number_total 2397
_reflns_observed_criterion 'Inet > 2.0\s(Inet)'
_cod_data_source_file ka1185.cif
_cod_data_source_block NPROPIL
_cod_depositor_comments
;
The following automatic conversions were performed:
'_symmetry_cell_setting' value 'Monoclinic' changed to 'monoclinic'
according to '/home/saulius/struct/CIF-dictionaries/cif_core.dic'
dictionary named 'cif_core.dic' version 2.4.1 from 2010-06-29.

Automatic conversion script
Id: cif_fix_enum 1527 2010-12-29 10:47:43Z saulius 

The following automatic conversions were performed:

'_symmetry_cell_setting' value 'Monoclinic' changed to 'monoclinic'
according to /home/saulius/struct/CIF-dictionaries/cif_core.dic
dictionary named 'cif_core.dic' version 2.4.1 from 2010-06-29.

Automatic conversion script
Id: cif_fix_values 1715 2011-07-08 13:25:40Z adriana 

The following automatic conversions were performed:

'_refine_ls_weighting_scheme' value 'w= 1/[\s^2^(F) + 0.0020F^2^]'
was changed to 'calc'. New tag '_refine_ls_weighting_details' was
created. The value of the new tag was set to 'w= 1/[\s^2^(F) +
0.0020F^2^]'.

Automatic conversion script
Id: cif_fix_values 3143 2015-03-26 13:38:13Z robertas 
;
_cod_original_cell_volume 1170.30(10)
_cod_original_sg_symbol_H-M 'P 21/c'
_cod_database_code 2005520

loop_
_symmetry_equiv_pos_as_xyz
x,y,z
-x,-y,-z
-x,1/2+y,1/2-z
x,1/2-y,1/2+z

loop_
_atom_site_aniso_label
_atom_site_aniso_U_11
_atom_site_aniso_U_22
_atom_site_aniso_U_33
_atom_site_aniso_U_12
_atom_site_aniso_U_13
_atom_site_aniso_U_23
_atom_site_aniso_type_symbol
O 0.0726(10) 0.0772(11) 0.0574(9) 0.0004(8) 0.0088(7) 0.0129(8) O
N 0.0549(10) 0.0669(11) 0.0530(9) -0.0004(8) 0.0117(8) 0.0027(8) N
C1 0.0494(11) 0.0482(11) 0.0461(10) -0.0007(8) 0.0095(8) -0.0060(8) C
C2 0.0600(12) 0.0536(12) 0.0503(11) -0.0016(9) 0.0065(9) -0.0076(9) C
C3 0.0574(12) 0.0761(15) 0.0644(13) 0.0075(11) 0.0009(10) -0.0001(12) C
C4 0.0491(12) 0.0788(16) 0.0742(15) 0.0027(11) 0.0113(11) -0.0077(13) C
C5 0.0565(11) 0.0576(13) 0.0533(11) -0.0015(9) 0.0112(9) -0.0009(9) C
C6 0.0796(14) 0.0651(14) 0.0561(12) -0.0011(11) 0.0161(10) 0.0023(10) C
C7 0.0916(17) 0.0696(15) 0.0686(14) -0.0063(13) 0.0337(13) 0.0062(12) C
C8 0.0628(14) 0.0729(14) 0.0848(16) -0.0056(12) 0.0347(13) -0.0045(13) C
C9 0.0525(11) 0.0451(10) 0.0504(10) -0.0032(8) 0.0118(9) -0.0095(9) C
C10 0.0575(12) 0.0536(12) 0.0600(12) -0.0014(10) 0.0159(9) -0.0089(10) C
C11 0.0558(11) 0.0495(11) 0.0447(10) -0.0042(9) 0.0088(8) -0.0049(8) C
C12 0.0503(11) 0.0730(15) 0.0618(13) -0.0064(10) 0.0149(9) 0.0030(11) C
C13 0.0577(12) 0.0752(14) 0.0527(11) 0.0049(11) 0.0139(9) 0.0074(11) C
C14 0.0709(15) 0.106(2) 0.0742(15) 0.0139(14) 0.0269(13) 0.0113(15) C

loop_
_atom_site_label
_atom_site_fract_x
_atom_site_fract_y
_atom_site_fract_z
_atom_site_U_iso_or_equiv
_atom_site_thermal_displace_type
_atom_site_type_symbol
O 0.3468(2) 0.1387(2) 0.6558(1) 0.069(1) Uij O
N 0.5766(2) 0.0274(2) 0.7168(1) 0.058(1) Uij N
C1 0.3851(2) -0.0177(2) 0.8035(1) 0.048(1) Uij C
C2 0.3021(2) 0.0675(2) 0.7294(2) 0.055(1) Uij C
C3 0.1626(2) 0.0717(3) 0.7401(2) 0.066(1) Uij C
C4 0.1119(2) 0.0020(3) 0.8178(2) 0.067(1) Uij C
C5 0.4068(2) -0.1694(2) 0.9677(1) 0.055(1) Uij C
C6 0.3500(2) -0.2353(3) 1.0465(2) 0.066(1) Uij C
C7 0.2149(2) -0.2264(3) 1.0524(2) 0.075(2) Uij C
C8 0.1375(2) -0.1490(3) 0.9782(2) 0.072(1) Uij C
C9 0.3306(2) -0.0899(2) 0.8892(1) 0.049(1) Uij C
C10 0.1922(2) -0.0796(2) 0.8952(2) 0.056(1) Uij C
C11 0.5198(2) -0.0339(2) 0.7908(1) 0.050(1) Uij C
C12 0.7120(2) 0.0001(3) 0.6962(2) 0.061(1) Uij C
C13 0.7186(2) -0.0956(3) 0.6015(2) 0.061(1) Uij C
C14 0.8581(2) -0.1106(3) 0.5731(2) 0.082(2) Uij C
H3 0.1049 0.1252 0.6908 0.0760 Uiso H
H4 0.0191 0.0073 0.8214 0.0774 Uiso H
H5 0.4998 -0.1775 0.9661 0.0658 Uiso H
H6 0.4043 -0.2883 1.0981 0.0769 Uiso H
H7 0.1767 -0.2734 1.1072 0.0866 Uiso H
H8 0.0450 -0.1415 0.9824 0.0835 Uiso H
H11 0.5731 -0.0937 0.8394 0.0600 Uiso H
H12A 0.7536 0.0949 0.6868 0.0717 Uiso H
H12B 0.7577 -0.0511 0.7530 0.0717 Uiso H
H13A 0.6854 -0.1940 0.6137 0.0719 Uiso H
H13B 0.6650 -0.0497 0.5462 0.0719 Uiso H
H14C 0.8575 -0.1714 0.5134 0.0937 Uiso H
H14A 0.8920 -0.0127 0.5602 0.0937 Uiso H
H14B 0.9125 -0.1570 0.6277 0.0937 Uiso H
H1N 0.5291 0.0716 0.6771 0.0696 Uiso H

loop_
_atom_type_symbol
_atom_type_scat_dispersion_real
_atom_type_scat_dispersion_imag
_atom_type_scat_source
C 0.002 0.002 'International Tables Vol. IV Table 2.2B'
H 0.000 0.000 'International Tables Vol. IV Table 2.2B'
N 0.004 0.003 'International Tables Vol. IV Table 2.2B'
O 0.008 0.006 'International Tables Vol. IV Table 2.2B'

loop_
_geom_angle_atom_site_label_1
_geom_angle_atom_site_label_2
_geom_angle_atom_site_label_3
_geom_angle
_geom_angle_publ_flag
C11 N C12 125.3(2) yes
C2 C1 C9 120.8(2) yes
C2 C1 C11 118.8(2) yes
C9 C1 C11 120.4(2) yes
O C2 C1 122.9(2) yes
O C2 C3 119.8(2) yes
C1 C2 C3 117.3(2) yes
C2 C3 C4 121.8(2) yes
C3 C4 C10 122.4(2) yes
C6 C5 C9 121.5(2) yes
C5 C6 C7 121.5(2) yes
C6 C7 C8 118.9(2) yes
C7 C8 C10 121.5(2) yes
C1 C9 C5 124.1(2) yes
C1 C9 C10 118.6(2) yes
C5 C9 C10 117.3(2) yes
C4 C10 C8 121.7(2) yes
C4 C10 C9 119.0(2) yes
C8 C10 C9 119.4(2) yes
N C11 C1 124.4(2) yes
N C12 C13 112.1(2) yes
C12 C13 C14 112.4(2) yes

loop_
_geom_bond_atom_site_label_1
_geom_bond_atom_site_label_2
_geom_bond_distance
_geom_bond_publ_flag
O C2 1.277(2) yes
N C11 1.303(2) yes
N C12 1.452(3) yes
C1 C2 1.429(3) yes
C1 C9 1.455(3) yes
C1 C11 1.406(3) yes
C2 C3 1.441(3) yes
C3 C4 1.343(3) yes
C4 C10 1.427(3) yes
C5 C6 1.369(3) yes
C5 C9 1.408(3) yes
C6 C7 1.386(3) yes
C7 C8 1.366(4) yes
C8 C10 1.418(3) yes
C9 C10 1.421(3) yes
C12 C13 1.510(3) yes
C13 C14 1.513(3) yes
N H1N 0.775 yes

loop_
_geom_torsion_atom_site_label_1
_geom_torsion_atom_site_label_2
_geom_torsion_atom_site_label_3
_geom_torsion_atom_site_label_4
_geom_torsion
_geom_torsion_publ_flag
N C12 C13 C14 173.9(2) yes
C5 C9 C10 C4 179.1(2) yes
C11 N C12 C13 107.8(2) yes
C2 C1 C9 C5 -176.9(2) yes
C11 C1 C9 C10 -175.6(2) yes
O C2 C3 C4 -178.1(3) yes
C1 C9 C10 C8 -179.9(2) yes
C12 N C11 C1 -173.5(2) yes
C11 C1 C9 C5 4.80(10) yes
C9 C1 C11 N -179.6(2) yes
C9 C1 C2 O 176.6(2) no
C11 C1 C2 O -5.10(10) no
C2 C1 C11 N 2.10(10) no
C2 C3 C4 C10 0.50(10) no
C3 C4 C10 C9 -1.00(10) no
C6 C5 C9 C1 -179.9(2) no
C5 C6 C7 C8 -0.50(10) no
C7 C8 C10 C4 -179.7(3) no
C1 C9 C10 C4 -0.60(10) no
C9 C1 C2 C3 -3.20(10) no
C11 C1 C2 C3 175.1(2) no
C2 C1 C9 C10 2.70(10) no
C1 C2 C3 C4 1.70(10) no
C3 C4 C10 C8 178.3(3) no
C9 C5 C6 C7 -0.10(10) no
C6 C5 C9 C10 0.50(10) no
C6 C7 C8 C10 0.80(10) no
C7 C8 C10 C9 -0.40(10) no
C5 C9 C10 C8 -0.20(10) no
